data_2204624
loop_
_publ_author_name
'Odoko, Mamiko'
'Wang, Yue'
'Okabe, Nobuo'

_publ_section_title
;(Oxalato-\k^2^<i>O</i>,<i>O</i>')(1,10-phenanthroline-\k^2^<i>N</i>,<i>N</i>')palladium(II)
 monohydrate
;
_journal_issue 12
_journal_name_full 'Acta Crystallographica Section E'
_journal_page_first m1825
_journal_page_last m1827
_journal_paper_doi 10.1107/S1600536804027357
_journal_volume 60
_journal_year 2004
_chemical_formula_iupac '[Pd (C2 O4) (C12 H8 N2)] , H2 O'
_chemical_formula_moiety 'C14 H8 N2 O4 Pd1 , H2 O'
_chemical_formula_sum 'C14 H10 N2 O5 Pd'
_chemical_formula_weight 392.66
_chemical_name_systematic
;
(Oxalato-\k^2^O,O')(1,10-phenanthroline-\k^2^N,N')palladium(II) monohydrate
;
_space_group_IT_number 2
_symmetry_cell_setting triclinic
_symmetry_space_group_name_Hall '-P 1'
_symmetry_space_group_name_H-M 'P -1'
_cell_angle_alpha 72.36(4)
_cell_angle_beta 88.96(3)
_cell_angle_gamma 75.55(4)
_cell_formula_units_Z 4
_cell_length_a 7.028(7)
_cell_length_b 11.527(15)
_cell_length_c 17.85(2)
_cell_measurement_reflns_used 11758
_cell_measurement_temperature 296.1
_cell_measurement_theta_max 27.5
_cell_measurement_theta_min 3.0
_cell_volume 1332(3)
_computing_cell_refinement PROCESS-AUTO
_computing_data_collection 'PROCESS-AUTO (Rigaku/MSC, 2004)'
_computing_data_reduction 'CrystalStructure (Rigaku/MSC, 2004)'
_computing_molecular_graphics 'ORTEPII (Johnson, 1976)'
_computing_publication_material CrystalStructure
_computing_structure_refinement 'SHELXL97 (Sheldrick, 1997)'
_computing_structure_solution 'SHELXS97 (Sheldrick, 1997)'
_diffrn_detector_area_resol_mean 10.00
_diffrn_measured_fraction_theta_full 0.9666
_diffrn_measured_fraction_theta_max 0.9666
_diffrn_measurement_device_type 'Rigaku RAXIS-RAPID'
_diffrn_measurement_method \w
_diffrn_radiation_type 'Mo K\a'
_diffrn_radiation_wavelength 0.7107
_diffrn_reflns_av_R_equivalents 0.013
_diffrn_reflns_limit_h_max 8
_diffrn_reflns_limit_h_min -9
_diffrn_reflns_limit_k_max 14
_diffrn_reflns_limit_k_min -14
_diffrn_reflns_limit_l_max 23
_diffrn_reflns_limit_l_min -22
_diffrn_reflns_number 12903
_diffrn_reflns_theta_full 27.48
_diffrn_reflns_theta_max 27.48
_exptl_absorpt_coefficient_mu 1.420
_exptl_absorpt_correction_T_max 0.867
_exptl_absorpt_correction_T_min 0.601
_exptl_absorpt_correction_type multi-scan
_exptl_absorpt_process_details '(ABSCOR; Higashi, 1995)'
_exptl_crystal_colour brown
_exptl_crystal_density_diffrn 1.958
_exptl_crystal_density_meas ?
_exptl_crystal_density_method .
_exptl_crystal_description needle
_exptl_crystal_F_000 776.00
_exptl_crystal_size_max 0.50
_exptl_crystal_size_mid 0.10
_exptl_crystal_size_min 0.10
_refine_diff_density_max 0.85
_refine_diff_density_min -0.35
_refine_ls_extinction_method none
_refine_ls_goodness_of_fit_ref 1.133
_refine_ls_hydrogen_treatment constr
_refine_ls_number_parameters 410
_refine_ls_number_reflns 5903
_refine_ls_R_factor_gt 0.0250
_refine_ls_shift/su_max 0.0020
_refine_ls_structure_factor_coef Fsqd
_refine_ls_weighting_details 'w = 1/[\s^2^(Fo^2^)+(0.041P)^2^+0.4089P] where P=(Fo^2^+2Fc^2^)/3'
_refine_ls_weighting_scheme calc
_refine_ls_wR_factor_ref 0.0730
_reflns_number_gt 5030
_reflns_number_total 5903
_reflns_threshold_expression I>2\s(I)
_cod_data_source_file cf6375.cif
_cod_data_source_block I
_cod_original_cell_volume 1332(2)
_cod_original_sg_symbol_Hall -p_1
_cod_original_sg_symbol_H-M P_-1
_cod_original_formula_sum 'C14 H10 N2 O5 Pd1'
_cod_database_code 2204624

loop_
_symmetry_equiv_pos_site_id
_symmetry_equiv_pos_as_xyz
1 +X,+Y,+Z
2 -X,-Y,-Z

loop_
_atom_site_label
_atom_site_fract_x
_atom_site_fract_y
_atom_site_fract_z
_atom_site_U_iso_or_equiv
_atom_site_adp_type
_atom_site_calc_flag
_atom_site_refinement_flags
_atom_site_occupancy
_atom_site_type_symbol
Pd1 0.29052(3) 0.96695(2) 0.010170(10) 0.02967(7) Uani d . 1.00 Pd
Pd2 0.25067(3) 0.44628(2) 0.504120(10) 0.03532(7) Uani d . 1.00 Pd
O1 0.2032(3) 1.0427(2) 0.09660(10) 0.0404(4) Uani d . 1.00 O
O2 0.0069(3) 1.2173(2) 0.11150(10) 0.0526(5) Uani d . 1.00 O
O3 0.1221(3) 1.1281(2) -0.05910(10) 0.0365(4) Uani d . 1.00 O
O4 -0.0838(3) 1.3025(2) -0.05060(10) 0.0505(5) Uani d . 1.00 O
O5 0.2725(3) 0.2751(2) 0.49460(10) 0.0470(5) Uani d . 1.00 O
O6 0.3461(4) 0.0759(2) 0.56920(10) 0.0625(6) Uani d . 1.00 O
O7 0.3096(3) 0.3535(2) 0.61800(10) 0.0468(5) Uani d . 1.00 O
O8 0.3753(4) 0.1583(2) 0.69920(10) 0.0671(7) Uani d . 1.00 O
O9 0.3474(4) 0.1587(3) 0.36940(10) 0.0675(7) Uani d . 1.00 O
O10 0.0169(4) 0.2807(3) 0.25520(10) 0.0807(9) Uani d . 1.00 O
N1 0.3719(3) 0.8897(2) -0.07600(10) 0.0327(4) Uani d . 1.00 N
N2 0.4607(3) 0.8015(2) 0.07680(10) 0.0328(4) Uani d . 1.00 N
N3 0.2298(3) 0.6172(2) 0.51350(10) 0.0377(5) Uani d . 1.00 N
N4 0.1944(3) 0.5453(2) 0.38960(10) 0.0402(5) Uani d . 1.00 N
C1 0.3293(4) 0.9416(3) -0.15290(10) 0.0410(6) Uani d . 1.00 C
C2 0.3948(5) 0.8740(3) -0.2053(2) 0.0506(7) Uani d . 1.00 C
C3 0.5074(5) 0.7531(3) -0.1789(2) 0.0491(7) Uani d . 1.00 C
C4 0.5606(4) 0.6963(3) -0.0973(2) 0.0396(6) Uani d . 1.00 C
C5 0.4866(3) 0.7690(2) -0.04820(10) 0.0323(5) Uani d . 1.00 C
C6 0.6841(4) 0.5728(3) -0.0619(2) 0.0478(7) Uani d . 1.00 C
C7 0.7349(4) 0.5209(3) 0.0158(2) 0.0411(6) Uani d . 1.00 C
C8 0.5352(3) 0.7217(2) 0.03400(10) 0.0322(5) Uani d . 1.00 C
C9 0.6573(4) 0.6008(2) 0.0679(2) 0.0383(6) Uani d . 1.00 C
C10 0.7015(4) 0.5633(3) 0.1499(2) 0.0481(7) Uani d . 1.00 C
C11 0.6299(5) 0.6445(3) 0.1908(2) 0.0499(7) Uani d . 1.00 C
C12 0.5090(4) 0.7647(3) 0.1534(2) 0.0410(6) Uani d . 1.00 C
C13 0.0820(4) 1.1523(3) 0.07090(10) 0.0358(5) Uani d . 1.00 C
C14 0.0315(4) 1.2020(2) -0.02030(10) 0.0343(5) Uani d . 1.00 C
C15 0.2447(5) 0.6491(3) 0.5791(2) 0.0473(7) Uani d . 1.00 C
C16 0.2314(5) 0.7733(3) 0.5753(2) 0.0567(8) Uani d . 1.00 C
C17 0.1997(5) 0.8653(3) 0.5047(2) 0.0550(8) Uani d . 1.00 C
C18 0.1769(4) 0.8363(3) 0.4349(2) 0.0459(6) Uani d . 1.00 C
C19 0.1945(4) 0.7092(3) 0.44310(10) 0.0369(5) Uani d . 1.00 C
C20 0.1380(5) 0.9246(3) 0.3571(2) 0.0587(8) Uani d . 1.00 C
C21 0.1172(5) 0.8873(3) 0.2930(2) 0.0589(8) Uani d . 1.00 C
C22 0.1752(4) 0.6700(3) 0.37540(10) 0.0383(6) Uani d . 1.00 C
C23 0.1337(4) 0.7586(3) 0.3006(2) 0.0482(7) Uani d . 1.00 C
C24 0.1109(4) 0.7119(4) 0.2374(2) 0.0569(9) Uani d . 1.00 C
C25 0.1301(5) 0.5864(4) 0.2524(2) 0.0576(8) Uani d . 1.00 C
C26 0.1733(4) 0.5037(3) 0.3283(2) 0.0501(7) Uani d . 1.00 C
C27 0.3190(4) 0.1860(3) 0.5618(2) 0.0424(6) Uani d . 1.00 C
C28 0.3377(4) 0.2329(3) 0.6344(2) 0.0430(6) Uani d . 1.00 C
H1 0.2546 1.0246 -0.1722 0.049 Uiso c R 1.00 H
H2 0.3613 0.9118 -0.2589 0.061 Uiso c R 1.00 H
H3 0.5490 0.7082 -0.2141 0.059 Uiso c R 1.00 H
H4 0.7331 0.5246 -0.0948 0.057 Uiso c R 1.00 H
H5 0.8144 0.4395 0.0362 0.049 Uiso c R 1.00 H
H6 0.7797 0.4832 0.1757 0.058 Uiso c R 1.00 H
H7 0.6614 0.6201 0.2447 0.060 Uiso c R 1.00 H
H8 0.4621 0.8193 0.1826 0.049 Uiso c R 1.00 H
H9 0.2643 0.5871 0.6279 0.057 Uiso c R 1.00 H
H10 0.2444 0.7933 0.6214 0.068 Uiso c R 1.00 H
H11 0.1930 0.9479 0.5026 0.066 Uiso c R 1.00 H
H12 0.1267 1.0094 0.3503 0.070 Uiso c R 1.00 H
H13 0.0919 0.9469 0.2433 0.071 Uiso c R 1.00 H
H14 0.0830 0.7665 0.1863 0.068 Uiso c R 1.00 H
H15 0.1141 0.5556 0.2110 0.069 Uiso c R 1.00 H
H16 0.1879 0.4182 0.3369 0.060 Uiso c R 1.00 H
H17 0.3334 0.1862 0.4133 0.101 Uiso c R 1.00 H
H18 0.4323 0.0801 0.3827 0.101 Uiso c R 1.00 H
H19 0.1286 0.2298 0.2860 0.121 Uiso c R 1.00 H
H20 0.0051 0.2514 0.2135 0.121 Uiso c R 1.00 H

loop_
_atom_site_aniso_label
_atom_site_aniso_U_11
_atom_site_aniso_U_22
_atom_site_aniso_U_33
_atom_site_aniso_U_12
_atom_site_aniso_U_13
_atom_site_aniso_U_23
Pd1 0.03080(10) 0.02550(10) 0.03120(10) -0.00342(7) 0.00136(7) -0.00950(7)
Pd2 0.04020(10) 0.03360(10) 0.03050(10) -0.00583(8) 0.00114(8) -0.01032(8)
O1 0.0450(10) 0.0390(10) 0.0351(9) -0.0027(8) -0.0002(8) -0.0150(8)
O2 0.0550(10) 0.0560(10) 0.0510(10) -0.0030(10) 0.0050(10) -0.0330(10)
O3 0.0421(9) 0.0285(9) 0.0326(9) 0.0015(7) 0.0009(7) -0.0090(7)
O4 0.0550(10) 0.0350(10) 0.0540(10) 0.0048(9) 0.0000(10) -0.0161(9)
O5 0.0620(10) 0.0410(10) 0.0390(10) -0.0081(9) 0.0006(9) -0.0178(9)
O6 0.074(2) 0.0380(10) 0.074(2) -0.0050(10) -0.0050(10) -0.0220(10)
O7 0.0660(10) 0.0370(10) 0.0332(9) -0.0079(9) -0.0011(9) -0.0096(8)
O8 0.097(2) 0.0480(10) 0.0440(10) -0.0120(10) -0.0090(10) -0.0010(10)
O9 0.082(2) 0.064(2) 0.0530(10) -0.0010(10) -0.0140(10) -0.0260(10)
O10 0.092(2) 0.080(2) 0.055(2) 0.017(2) -0.0130(10) -0.0310(10)
N1 0.0330(10) 0.0290(10) 0.0350(10) -0.0060(8) 0.0030(9) -0.0112(9)
N2 0.0310(10) 0.0290(10) 0.0370(10) -0.0044(8) -0.0007(8) -0.0091(9)
N3 0.0390(10) 0.0380(10) 0.0350(10) -0.0097(9) 0.0026(9) -0.0110(9)
N4 0.0400(10) 0.0470(10) 0.0330(10) -0.0080(10) 0.0013(9) -0.0130(10)
C1 0.0460(10) 0.0360(10) 0.0360(10) -0.0050(10) 0.0020(10) -0.0080(10)
C2 0.063(2) 0.050(2) 0.0370(10) -0.0070(10) 0.0060(10) -0.0150(10)
C3 0.059(2) 0.047(2) 0.046(2) -0.0110(10) 0.0150(10) -0.0250(10)
C4 0.0370(10) 0.0360(10) 0.0490(10) -0.0090(10) 0.0100(10) -0.0190(10)
C5 0.0320(10) 0.0280(10) 0.0370(10) -0.0080(9) 0.0040(10) -0.0100(10)
C6 0.047(2) 0.036(2) 0.064(2) -0.0070(10) 0.0140(10) -0.0250(10)
C7 0.0270(10) 0.045(2) 0.0450(10) -0.0100(10) 0.0010(10) -0.0040(10)
C8 0.0290(10) 0.0280(10) 0.0380(10) -0.0062(9) 0.0020(10) -0.0080(10)
C9 0.0310(10) 0.0290(10) 0.051(2) -0.0040(10) -0.0010(10) -0.0090(10)
C10 0.0440(10) 0.035(2) 0.051(2) -0.0020(10) -0.0080(10) 0.0000(10)
C11 0.053(2) 0.046(2) 0.0400(10) -0.0060(10) -0.0100(10) -0.0040(10)
C12 0.0420(10) 0.040(2) 0.0400(10) -0.0080(10) 0.0000(10) -0.0130(10)
C13 0.0340(10) 0.0360(10) 0.0420(10) -0.0110(10) 0.0080(10) -0.0180(10)
C14 0.0330(10) 0.0270(10) 0.0430(10) -0.0070(10) 0.0030(10) -0.0120(10)
C15 0.056(2) 0.049(2) 0.0390(10) -0.0140(10) 0.0030(10) -0.0170(10)
C16 0.060(2) 0.061(2) 0.062(2) -0.018(2) 0.002(2) -0.035(2)
C17 0.054(2) 0.043(2) 0.074(2) -0.0150(10) 0.006(2) -0.024(2)
C18 0.0370(10) 0.039(2) 0.059(2) -0.0110(10) 0.0030(10) -0.0110(10)
C19 0.0310(10) 0.0390(10) 0.0380(10) -0.0080(10) 0.0020(10) -0.0090(10)
C20 0.054(2) 0.039(2) 0.072(2) -0.0140(10) 0.002(2) 0.001(2)
C21 0.052(2) 0.054(2) 0.055(2) -0.014(2) -0.0010(10) 0.008(2)
C22 0.0320(10) 0.045(2) 0.0340(10) -0.0090(10) 0.0030(10) -0.0060(10)
C23 0.0360(10) 0.058(2) 0.0380(10) -0.0090(10) 0.0010(10) 0.0010(10)
C24 0.045(2) 0.081(3) 0.0310(10) -0.010(2) -0.0010(10) -0.0040(10)
C25 0.054(2) 0.083(3) 0.0370(10) -0.013(2) 0.0000(10) -0.022(2)
C26 0.054(2) 0.060(2) 0.0400(10) -0.0130(10) 0.0010(10) -0.0220(10)
C27 0.0400(10) 0.038(2) 0.0470(10) -0.0060(10) 0.0030(10) -0.0140(10)
C28 0.0430(10) 0.042(2) 0.0390(10) -0.0050(10) 0.0020(10) -0.0100(10)

loop_
_atom_type_symbol
_atom_type_description
_atom_type_scat_dispersion_real
_atom_type_scat_dispersion_imag
_atom_type_scat_source
C C 0.003 0.002
;
International Tables for Crystallography
(1992, Vol. C, Tables 4.2.6.8 and 6.1.1.4)
;
H H 0.000 0.000
;
International Tables for Crystallography
(1992, Vol. C, Table 6.1.1.4)
;
O O 0.011 0.006
;
International Tables for Crystallography
(1992, Vol. C, Tables 4.2.6.8 and 6.1.1.4)
;
N N 0.006 0.003
;
International Tables for Crystallography
(1992, Vol. C, Tables 4.2.6.8 and 6.1.1.4)
;
Pd Pd -0.999 1.007
;
International Tables for Crystallography
(1992, Vol. C, Tables 4.2.6.8 and 6.1.1.4)
;

loop_
_geom_angle_atom_site_label_1
_geom_angle_atom_site_label_2
_geom_angle_atom_site_label_3
_geom_angle
_geom_angle_publ_flag
O1 Pd1 O3 83.93(7) yes
O1 Pd1 N1 178.60(9) yes
O1 Pd1 N2 98.12(8) yes
O3 Pd1 N1 95.97(7) yes
O3 Pd1 N2 177.87(9) yes
N1 Pd1 N2 81.96(8) yes
O5 Pd2 O7 83.80(9) yes
O5 Pd2 N3 179.80(9) yes
O5 Pd2 N4 98.20(10) yes
O7 Pd2 N3 96.23(9) yes
O7 Pd2 N4 177.90(10) yes
N3 Pd2 N4 81.80(10) yes
C13 O1 Pd1 112.5(2) no
C14 O3 Pd1 112.90(10) no
C27 O5 Pd2 112.9(2) no
C28 O7 Pd2 113.4(2) no
H17 O9 H18 108.9 no
H19 O10 H20 108.3 no
C1 N1 Pd1 128.1(2) no
C1 N1 C5 119.2(2) no
C5 N1 Pd1 112.7(2) no
C8 N2 Pd1 112.50(10) no
C8 N2 C12 119.2(2) no
C12 N2 Pd1 128.3(2) no
C15 N3 Pd2 128.2(2) no
C15 N3 C19 118.7(3) no
C19 N3 Pd2 113.1(2) no
C22 N4 Pd2 112.9(2) no
C22 N4 C26 118.4(2) no
C26 N4 Pd2 128.7(2) no
C2 C1 N1 121.1(2) no
C2 C1 H1 119.4573 no
H1 C1 N1 119.5 no
C3 C2 C1 120.7(3) no
C3 C2 H2 119.6 no
H2 C2 C1 119.6 no
C4 C3 C2 119.5(3) no
C4 C3 H3 120.2 no
H3 C3 C2 120.2 no
C5 C4 C3 116.5(2) no
C5 C4 C6 117.9(2) no
C6 C4 C3 125.6(3) no
C8 C5 N1 116.3(2) no
C8 C5 C4 120.8(2) no
C7 C6 C4 124.6(3) no
C7 C6 H4 117.7 no
H4 C6 C4 117.7 no
C9 C7 C6 117.0(2) no
C9 C7 H5 121.5 no
H5 C7 C6 121.5 no
C9 C8 N2 122.7(2) no
C9 C8 C5 120.7(3) no
C10 C9 C8 116.6(3) no
C10 C9 C7 124.5(2) no
C11 C10 C9 119.7(2) no
C11 C10 H6 120.2 no
H6 C10 C9 120.2 no
C12 C11 C10 121.1(3) no
C12 C11 H7 119.7 no
H7 C11 C10 119.5 no
H8 C12 N2 119.7 no
H8 C12 C11 119.7 no
C14 C13 O1 115.3(2) no
C14 C13 O2 119.4(2) no
O1 C13 O2 125.3(2) no
C13 C14 O3 115.2(2) no
C13 C14 O4 121.0(3) no
O3 C14 O4 123.8(2) no
C16 C15 N3 121.1(3) no
C16 C15 H9 119.5 no
H9 C15 N3 119.5 no
C17 C16 C15 120.3(4) no
C17 C16 H10 119.9 no
H10 C16 C15 119.9 no
C18 C17 C16 120.3(3) no
C18 C17 H11 119.8 no
H11 C17 C16 119.8 no
C19 C18 C17 116.2(2) no
C19 C18 C20 117.9(3) no
C20 C18 C17 125.9(3) no
C22 C19 N3 116.2(3) no
C22 C19 C18 120.4(2) no
C21 C20 C18 121.5(3) no
C21 C20 H12 119.2 no
H12 C20 C18 119.2 no
C23 C21 H13 119.5 no
C23 C21 C20 121.1(3) no
H13 C21 C20 119.4 no
C23 C22 N4 123.8(3) no
C23 C22 C19 120.3(3) no
C24 C23 C22 116.4(3) no
C24 C23 C21 124.9(3) no
C25 C24 H14 120.3 no
C25 C24 C23 119.3(3) no
H14 C24 C23 120.3 no
C26 C25 H15 119.5 no
C26 C25 C24 121.1(4) no
H15 C25 C24 119.5 no
H16 C26 N4 119.5 no
H16 C26 C25 119.5 no
C28 C27 O5 114.7(3) no
C28 C27 O6 121.3(2) no
O5 C27 O6 124.0(3) no
C27 C28 O7 115.1(2) no
C27 C28 O8 119.9(3) no
O7 C28 O8 125.0(3) no

loop_
_geom_bond_atom_site_label_1
_geom_bond_atom_site_label_2
_geom_bond_distance
_geom_bond_publ_flag
Pd1 O1 2.009(2) yes
Pd1 O3 1.986(3) yes
Pd1 N1 2.007(2) yes
Pd1 N2 2.006(2) yes
Pd2 O5 1.999(2) yes
Pd2 O7 1.985(2) yes
Pd2 N3 1.997(3) yes
Pd2 N4 2.007(2) yes
O1 C13 1.287(3) yes
O2 C13 1.217(4) yes
O3 C14 1.295(3) yes
O4 C14 1.208(3) yes
O5 C27 1.304(3) yes
O6 C27 1.200(4) yes
O7 C28 1.295(4) yes
O8 C28 1.201(3) yes
O9 H17 0.92 no
O9 H18 0.91 no
O10 H19 0.92 no
O10 H20 0.92 no
N1 C1 1.327(3) no
N1 C5 1.367(3) no
N2 C8 1.369(4) no
N2 C12 1.326(3) no
N3 C15 1.342(4) no
N3 C19 1.355(3) no
N4 C22 1.354(4) no
N4 C26 1.345(5) no
C1 C2 1.393(5) no
C1 H1 0.93 no
C2 C3 1.362(4) no
C2 H2 0.93 no
C3 C4 1.417(4) no
C3 H3 0.93 no
C4 C5 1.397(4) no
C4 C6 1.428(3) no
C5 C8 1.416(3) no
C6 C7 1.348(4) no
C6 H4 0.93 no
C7 C9 1.503(4) no
C7 H5 0.93 no
C8 C9 1.398(3) no
C9 C10 1.412(4) no
C10 C11 1.351(5) no
C10 H6 0.93 no
C11 C12 1.400(4) no
C11 H7 0.93 no
C12 H8 0.93 no
C13 C14 1.569(4) yes
C15 C16 1.393(5) no
C15 H9 0.93 no
C16 C17 1.358(4) no
C16 H10 0.93 no
C17 C18 1.406(5) no
C17 H11 0.93 no
C18 C19 1.401(5) no
C18 C20 1.434(4) no
C19 C22 1.431(4) no
C20 C21 1.360(6) no
C20 H12 0.93 no
C21 C23 1.423(5) no
C21 H13 0.93 no
C22 C23 1.396(3) no
C23 C24 1.416(5) no
C24 C25 1.361(6) no
C24 H14 0.93 no
C25 C26 1.387(4) no
C25 H15 0.93 no
C26 H16 0.93 no
C27 C28 1.566(5) yes

loop_
_geom_hbond_atom_site_label_D
_geom_hbond_atom_site_label_H
_geom_hbond_atom_site_label_A
_geom_hbond_site_symmetry_A
_geom_hbond_distance_DH
_geom_hbond_distance_HA
_geom_hbond_distance_DA
_geom_hbond_angle_DHA
_geom_hbond_publ_flag
O9 H17 O5 . 0.92 2.00 2.915(4) 169 yes
O9 H18 O6 2_656 0.91 2.03 2.921(3) 165 yes
O10 H19 O9 . 0.92 1.99 2.887(3) 163 yes
O10 H20 O2 1_545 0.92 1.97 2.879(4) 168 yes

loop_
_geom_torsion_atom_site_label_1
_geom_torsion_atom_site_label_2
_geom_torsion_atom_site_label_3
_geom_torsion_atom_site_label_4
_geom_torsion
_geom_torsion_publ_flag
O3 Pd1 O1 C13 1.6(2) no
O1 Pd1 O3 C14 -2.6(2) no
O1 Pd1 N2 C8 176.0(2) no
O7 Pd2 O5 C27 -2.2(2) no
O5 Pd2 O7 C28 1.2(2) no
O5 Pd2 N4 C22 -178.6(2) no
Pd1 O1 C13 O2 179.5(3) no
Pd1 O3 C14 O4 -177.2(2) no
Pd1 O3 C14 C13 3.0(3) no
Pd2 O5 C27 O6 -177.4(3) no
Pd2 O7 C28 O8 180.0(2) no
Pd2 O7 C28 C27 -0.1(3) no
Pd1 N1 C1 C2 -178.8(3) no
Pd1 N1 C5 C4 180.0(2) no
Pd1 N2 C8 C5 1.9(3) no
Pd1 N2 C12 C11 179.7(2) no
Pd2 N3 C15 C16 178.4(2) no
Pd2 N3 C19 C18 -179.1(2) no
Pd2 N4 C22 C19 -1.0(3) no
Pd2 N4 C26 C25 178.6(2) no
N1 C1 C2 C3 -1.1(5) no
C1 C2 C3 C4 -0.9(5) no
C2 C3 C4 C5 2.0(5) no
C3 C4 C5 N1 -1.3(4) no
C3 C4 C6 C7 179.2(3) no
N1 C5 C8 N2 0.6(4) no
C4 C5 C8 N2 177.9(2) no
C4 C6 C7 C9 -1.0(5) no
C6 C7 C9 C8 1.3(4) no
N2 C8 C9 C7 -178.9(3) no
C5 C8 C9 C7 -0.6(4) no
C7 C9 C10 C11 177.4(3) no
C9 C10 C11 C12 1.2(5) no
C10 C11 C12 N2 0.5(5) no
O1 C13 C14 O3 -1.8(4) no
O1 C13 C14 O4 178.4(3) no
O2 C13 C14 O3 178.3(3) no
O2 C13 C14 O4 -1.5(4) no
N3 C15 C16 C17 1.1(5) no
C15 C16 C17 C18 1.0(5) no
C16 C17 C18 C19 -1.7(4) no
C17 C18 C19 N3 0.5(4) no
C17 C18 C20 C21 -179.6(3) no
N3 C19 C22 N4 0.0(3) no
C18 C19 C22 N4 -180.0(2) no
C18 C20 C21 C23 -0.1(4) no
C20 C21 C23 C22 -1.1(5) no
N4 C22 C23 C21 -179.9(3) no
C19 C22 C23 C21 1.9(4) no
C21 C23 C24 C25 180.0(3) no
C23 C24 C25 C26 -0.5(5) no
C24 C25 C26 N4 1.0(5) no
O5 C27 C28 O7 -1.7(4) no
O5 C27 C28 O8 178.2(3) no
O6 C27 C28 O7 178.3(3) no
O6 C27 C28 O8 -1.8(5) no
